data_7131139
loop_
_publ_author_name
'Kawahara, Kou P.'
'Ito, Hideto'
'Itami, Kenichiro'

_publ_section_title
;
 Rapid access to polycyclic thiopyrylium compounds from unfunctionalized
 aromatics by thia-APEX reaction.
;
_journal_issue 9
_journal_name_full 'Chemical communications (Cambridge, England)'
_journal_page_first 1157
_journal_page_last 1160
_journal_paper_doi 10.1039/d2cc06706d
_journal_volume 59
_journal_year 2023
_chemical_formula_moiety 'C27 H18 O S'
_chemical_formula_sum 'C27 H18 O S'
_chemical_formula_weight 390.47
_chemical_name_systematic 3ha-OH
_chemical_properties_physical Air-sensitive,Heat-sensitive
_space_group_crystal_system triclinic
_space_group_IT_number 2
_space_group_name_Hall '-P 1'
_space_group_name_H-M_alt 'P -1'
_atom_sites_solution_hydrogens mixed
_atom_sites_solution_primary dual
_audit_creation_date 2020-12-22
_audit_creation_method
;
Olex2 1.3-ac4
(compiled 2018.12.05 svn.r3537 for Rigaku Oxford Diffraction, GUI svn.r5625)
;
_audit_update_record
;
2022-10-31 deposited with the CCDC.	2022-12-20 downloaded from the CCDC.
;
_cell_angle_alpha 86.3365(19)
_cell_angle_beta 81.0292(18)
_cell_angle_gamma 87.2974(17)
_cell_formula_units_Z 8
_cell_length_a 12.4701(3)
_cell_length_b 13.9402(3)
_cell_length_c 22.0459(5)
_cell_measurement_reflns_used 13703
_cell_measurement_temperature 123(2)
_cell_measurement_theta_max 27.9960
_cell_measurement_theta_min 1.7230
_cell_volume 3775.06(15)
_computing_cell_refinement 'CrysAlisPro 1.171.40.39a (Rigaku OD, 2019)'
_computing_data_collection 'CrysAlisPro 1.171.40.39a (Rigaku OD, 2019)'
_computing_data_reduction 'CrysAlisPro 1.171.40.39a (Rigaku OD, 2019)'
_computing_molecular_graphics 'Olex2 (Dolomanov et al., 2009)'
_computing_publication_material 'Olex2 (Dolomanov et al., 2009)'
_computing_structure_refinement 'ShelXL (Sheldrick, 2015)'
_computing_structure_solution 'ShelXT (Sheldrick, 2015)'
_diffrn_ambient_temperature 123(2)
_diffrn_detector 'CCD plate'
_diffrn_detector_area_resol_mean 5.8140
_diffrn_detector_type 'Pilatus 200K'
_diffrn_measured_fraction_theta_full 1.000
_diffrn_measured_fraction_theta_max 0.837
_diffrn_measurement_details
;
List of Runs (angles in degrees, time in seconds):

  # Type    Start    End  Width  t~exp~   \w     \q     \k     \f   Frames
#--------------------------------------------------------------------------
  1  \w    -41.00  24.00   0.50   20.00    --   -7.83 -57.00   0.00  130
  2  \w    -12.00  37.00   0.50   20.00    --   -7.83 -99.00 -60.00   98
  3  \w     37.00  62.00   0.50   20.00    --    8.45-161.00 -46.00   50
  4  \w     13.00  38.00   0.50   20.00    --    8.45-117.00 103.00   50
  5  \w    -78.00 -47.00   0.50   20.00    --   -7.83 -57.00   0.00   62
  6  \w    -15.00  10.00   0.50   20.00    --    8.45 -99.00-120.00   50
  7  \w    -32.00  -6.00   0.50   20.00    --   -7.83  57.00  90.00   52
  8  \w     42.00  69.00   0.50   20.00    --   -7.83  57.00  90.00   54
  9  \w      5.00  71.00   0.50   20.00    --   -7.83  57.00   0.00  132
 10  \w     46.00  91.00   0.50   20.00    --    8.45 179.00 -60.00   90
 11  \w     39.00  92.00   0.50   20.00    --    8.45 179.00 -90.00  106
 12  \w    -41.00 -15.00   0.50   20.00    --   -7.83  57.00   0.00   52
 13  \w    -41.00  71.00   0.50   20.00    --   -7.83  57.00 -60.00  224
 14  \w    -64.00 -39.00   0.50   20.00    --   -7.83 117.00-168.00   50
 15  \w    -89.00 -48.00   0.50   20.00    --   -7.83 161.00 -17.00   82
 16  \w    -89.00 -64.00   0.50   20.00    --   -7.83-179.00 150.00   50
;
_diffrn_measurement_device 'four-circle diffractometer'
_diffrn_measurement_device_type 'ROD, Synergy Custom system, Pilatus 200K'
_diffrn_measurement_method '\w scans'
_diffrn_measurement_specimen_support 'Mitegen 50um'
_diffrn_orient_matrix_type 'CrysAlisPro convention (1999,Acta A55,543-557)'
_diffrn_orient_matrix_UB_11 -0.0122811000
_diffrn_orient_matrix_UB_12 0.0247937000
_diffrn_orient_matrix_UB_13 -0.0273299000
_diffrn_orient_matrix_UB_21 -0.0221671000
_diffrn_orient_matrix_UB_22 0.0395154000
_diffrn_orient_matrix_UB_23 0.0171894000
_diffrn_orient_matrix_UB_31 0.0517539000
_diffrn_orient_matrix_UB_32 0.0206655000
_diffrn_orient_matrix_UB_33 -0.0046955000
_diffrn_radiation_collimation 0.3
_diffrn_radiation_monochromator mirror
_diffrn_radiation_probe x-ray
_diffrn_radiation_type MoK\a
_diffrn_radiation_wavelength 0.71073
_diffrn_reflns_av_R_equivalents 0.0764
_diffrn_reflns_av_unetI/netI 0.0819
_diffrn_reflns_Laue_measured_fraction_full 1.000
_diffrn_reflns_Laue_measured_fraction_max 0.837
_diffrn_reflns_limit_h_max 15
_diffrn_reflns_limit_h_min -16
_diffrn_reflns_limit_k_max 17
_diffrn_reflns_limit_k_min -17
_diffrn_reflns_limit_l_max 28
_diffrn_reflns_limit_l_min -28
_diffrn_reflns_number 59446
_diffrn_reflns_point_group_measured_fraction_full 1.000
_diffrn_reflns_point_group_measured_fraction_max 0.837
_diffrn_reflns_theta_full 25.000
_diffrn_reflns_theta_max 28.248
_diffrn_reflns_theta_min 1.654
_diffrn_source 'Rotating-anode X-ray tube'
_diffrn_source_current 24.0
_diffrn_source_power 1.2
_diffrn_source_target Mo
_diffrn_source_type 'Rigaku (Mo) X-ray Source'
_diffrn_source_voltage 50.0
_exptl_absorpt_coefficient_mu 0.188
_exptl_absorpt_correction_T_max 1.00000
_exptl_absorpt_correction_T_min 0.77428
_exptl_absorpt_correction_type multi-scan
_exptl_absorpt_process_details
;
CrysAlisPro 1.171.40.39a (Rigaku Oxford Diffraction, 2019)
Empirical absorption correction using spherical harmonics,
 implemented in SCALE3 ABSPACK scaling algorithm.
;
_exptl_crystal_colour colourless
_exptl_crystal_colour_primary colourless
_exptl_crystal_density_diffrn 1.374
_exptl_crystal_description block
_exptl_crystal_F_000 1632
_exptl_crystal_recrystallization_method 'Re-crystallisation from solvent: CHC3/pentane'
_exptl_crystal_size_max 0.1
_exptl_crystal_size_mid 0.1
_exptl_crystal_size_min 0.1
_refine_diff_density_max 0.304
_refine_diff_density_min -0.369
_refine_diff_density_rms 0.054
_refine_ls_extinction_method none
_refine_ls_goodness_of_fit_ref 1.014
_refine_ls_hydrogen_treatment mixed
_refine_ls_matrix_type full
_refine_ls_number_parameters 1061
_refine_ls_number_reflns 15650
_refine_ls_number_restraints 0
_refine_ls_restrained_S_all 1.014
_refine_ls_R_factor_all 0.1005
_refine_ls_R_factor_gt 0.0558
_refine_ls_shift/su_max 0.005
_refine_ls_shift/su_mean 0.000
_refine_ls_structure_factor_coef Fsqd
_refine_ls_weighting_details 'w=1/[\s^2^(Fo^2^)+(0.0464P)^2^+0.9446P] where P=(Fo^2^+2Fc^2^)/3'
_refine_ls_weighting_scheme calc
_refine_ls_wR_factor_gt 0.1093
_refine_ls_wR_factor_ref 0.1223
_reflns_Friedel_coverage 0.000
_reflns_number_gt 10400
_reflns_number_total 15650
_reflns_threshold_expression 'I > 2\s(I)'
_cod_data_source_file d2cc06706d2.cif
_cod_data_source_block kohthia187_fr2and3_chcl3_pent_20201222
_cod_depositor_comments
;
Adding full bibliography for 7131138--7131139.cif.

2024-12-16
Z value and formula fixed to values more according to usual
chemical conventions.                 miguel
;
_cod_original_formula_sum 'C108 H72 O4 S4'
_cod_original_formula_weight 1561.89
_cod_original_formula_moiety '4(C27 H18 O S)'
_cod_original_formula_units_Z 2
_cod_original_cell_volume 3775.07(14)
_cod_database_code 7131139
_shelx_shelxl_version_number 2018/3
_chemical_oxdiff_formula 'C H S O Cl'
_shelx_space_group_comment
;
The symmetry employed for this shelxl refinement is uniquely defined
by the following loop, which should always be used as a source of
symmetry information in preference to the above space-group names.
They are only intended as comments.
;
_shelx_estimated_absorpt_t_max 0.981
_shelx_estimated_absorpt_t_min 0.981
_diffrn_oxdiff_digest_frames
;
010627aa8c08ad6a5fecc1d5d61059386d00025fd7e
;
_reflns_odcompleteness_completeness 99.96
_reflns_odcompleteness_iscentric 1
_reflns_odcompleteness_theta 25.01
_olex2_refinement_description
;
1. Fixed Uiso
 At 1.2 times of:
  All C(H) groups
2.a Aromatic/amide H refined with riding coordinates:
 C16(H16), C24(H24), C7(H7), C36(H36), C19(H19), C111(H111), C11(H11),
 C34(H34), C35(H35), C112(H112), C5(H5), C45(H45), C6(H6), C4(H4), C33(H33),
 C13(H13), C70(H70), C14(H14), C43(H43), C40(H40), C17(H17), C18(H18), C42(H42),
  C94(H94), C12(H12), C62(H62), C113(H113), C53(H53), C28(H28), C115(H115),
 C27(H27), C47(H47), C41(H41), C73(H73), C57(H57), C48(H48), C46(H46), C65(H65),
  C84(H84), C25(H25), C54(H54), C78(H78), C55(H55), C106(H106), C72(H72),
 C71(H71), C64(H64), C56(H56), C26(H26), C63(H63), C103(H103), C82(H82),
 C93(H93), C114(H114), C98(H98), C87(H87), C91(H91), C105(H105), C85(H85),
 C92(H92), C81(H81), C80(H80), C101(H101), C104(H104), C86(H86), C99(H99),
 C100(H100), C79(H79)
;
_olex2_exptl_crystal_mounting_method loop
_olex2_submission_special_instructions 'No special instructions were received'
_oxdiff_exptl_absorpt_empirical_details
;
Empirical correction (ABSPACK) includes:
- Absorption correction using spherical harmonics
- Frame scaling
;
_oxdiff_exptl_absorpt_empirical_full_max 2.318
_oxdiff_exptl_absorpt_empirical_full_min 0.373

loop_
_space_group_symop_operation_xyz
'x, y, z'
'-x, -y, -z'

loop_
_atom_site_label
_atom_site_type_symbol
_atom_site_fract_x
_atom_site_fract_y
_atom_site_fract_z
_atom_site_U_iso_or_equiv
_atom_site_adp_type
_atom_site_occupancy
_atom_site_site_symmetry_order
_atom_site_calc_flag
_atom_site_refinement_flags_posn
_atom_site_refinement_flags_adp
_atom_site_refinement_flags_occupancy
_atom_site_disorder_assembly
_atom_site_disorder_group
S22 S 0.57791(4) -0.01400(4) 0.24438(2) 0.02085(14) Uani 1 1 d . . . . .
S51 S 0.65881(4) 0.25487(4) 0.23916(3) 0.02174(14) Uani 1 1 d . . . . .
S76 S -0.04711(4) 0.48073(4) 0.27852(3) 0.02475(14) Uani 1 1 d . . . . .
S109 S 0.80512(5) 0.77153(4) 0.24293(3) 0.02976(16) Uani 1 1 d . . . . .
O58 O 0.80662(13) 0.02089(11) 0.13248(7) 0.0241(4) Uani 1 1 d . . . . .
O29 O 0.42705(13) 0.21334(11) 0.35623(8) 0.0249(4) Uani 1 1 d . . . . .
O116 O 0.72535(13) 0.52930(10) 0.37448(7) 0.0251(4) Uani 1 1 d . . . . .
O83 O 0.05001(14) 0.72107(11) 0.14950(8) 0.0281(4) Uani 1 1 d . . . . .
C9 C 0.39948(16) 0.11091(15) 0.27463(9) 0.0175(5) Uani 1 1 d . . . . .
C10 C 0.46013(16) 0.05465(15) 0.23229(10) 0.0180(5) Uani 1 1 d . . . . .
C8 C 0.30595(16) 0.16704(15) 0.25631(10) 0.0179(5) Uani 1 1 d . . . . .
C30 C 0.81384(16) 0.20900(15) 0.30871(10) 0.0200(5) Uani 1 1 d . . . . .
C38 C 0.83824(16) 0.13064(15) 0.20993(10) 0.0188(5) Uani 1 1 d . . . . .
C23 C 0.32301(16) 0.07157(15) 0.38433(9) 0.0184(5) Uani 1 1 d . . . . .
C1 C 0.43001(16) 0.04260(15) 0.17233(10) 0.0197(5) Uani 1 1 d . . . . .
C60 C 0.10587(16) 0.61629(15) 0.23275(10) 0.0210(5) Uani 1 1 d . . . . .
C20 C 0.52274(16) 0.06293(15) 0.35775(10) 0.0183(5) Uani 1 1 d . . . . .
C16 C 0.69555(16) -0.02411(15) 0.33566(10) 0.0202(5) Uani 1 1 d . . . . .
H16 H 0.747773 -0.056235 0.307069 0.024 Uiso 1 1 calc R . . . .
C3 C 0.27476(16) 0.15681(15) 0.19812(10) 0.0192(5) Uani 1 1 d . . . . .
C32 C 0.96574(16) 0.09023(16) 0.28562(10) 0.0217(5) Uani 1 1 d . . . . .
C44 C 0.63944(16) 0.22890(15) 0.16534(10) 0.0202(5) Uani 1 1 d . . . . .
C96 C 0.66120(16) 0.62998(15) 0.29155(10) 0.0197(5) Uani 1 1 d . . . . .
C108 C 0.69872(16) 0.62718(15) 0.35513(10) 0.0194(5) Uani 1 1 d . . . . .
C15 C 0.59847(16) 0.01284(15) 0.31789(10) 0.0181(5) Uani 1 1 d . . . . .
C37 C 0.93328(16) 0.07649(15) 0.22828(10) 0.0199(5) Uani 1 1 d . . . . .
C39 C 0.77966(16) 0.19076(15) 0.25049(10) 0.0184(5) Uani 1 1 d . . . . .
C24 C 0.29980(16) -0.02257(16) 0.37654(10) 0.0217(5) Uani 1 1 d . . . . .
H24 H 0.341041 -0.056372 0.344138 0.026 Uiso 1 1 calc R . . . .
C69 C -0.08592(17) 0.50834(15) 0.20664(10) 0.0222(5) Uani 1 1 d . . . . .
C110 C 0.60573(16) 0.66492(15) 0.40237(10) 0.0197(5) Uani 1 1 d . . . . .
C7 C 0.24217(16) 0.23136(15) 0.29570(10) 0.0217(5) Uani 1 1 d . . . . .
H7 H 0.261481 0.240050 0.334948 0.026 Uiso 1 1 calc R . . . .
C49 C 0.71191(16) 0.17255(15) 0.12723(10) 0.0204(5) Uani 1 1 d . . . . .
C97 C 0.70128(17) 0.69071(16) 0.24293(10) 0.0223(5) Uani 1 1 d . . . . .
C66 C 0.23490(17) 0.66869(16) 0.29900(11) 0.0262(5) Uani 1 1 d . . . . .
C2 C 0.33587(17) 0.09101(16) 0.15632(10) 0.0211(5) Uani 1 1 d . . . . .
C52 C 0.91063(16) 0.16189(16) 0.09870(10) 0.0216(5) Uani 1 1 d . . . . .
C59 C 0.06055(16) 0.55701(15) 0.28100(11) 0.0217(5) Uani 1 1 d . . . . .
C36 C 0.99634(17) 0.01101(16) 0.18957(10) 0.0231(5) Uani 1 1 d . . . . .
H36 H 0.975245 -0.000166 0.151114 0.028 Uiso 1 1 calc R . . . .
C75 C 0.07204(17) 0.62196(15) 0.16841(11) 0.0231(5) Uani 1 1 d . . . . .
C107 C 0.79707(17) 0.68571(15) 0.35974(10) 0.0220(5) Uani 1 1 d . . . . .
C19 C 0.54478(17) 0.07111(16) 0.41747(10) 0.0235(5) Uani 1 1 d . . . . .
H19 H 0.493403 0.104316 0.445945 0.028 Uiso 1 1 calc R . . . .
C21 C 0.41996(16) 0.11520(15) 0.34142(10) 0.0174(5) Uani 1 1 d . . . . .
C95 C 0.57355(17) 0.56768(16) 0.28411(11) 0.0239(5) Uani 1 1 d . . . . .
C111 C 0.55865(16) 0.75472(15) 0.39064(10) 0.0206(5) Uani 1 1 d . . . . .
H111 H 0.581946 0.789589 0.352801 0.025 Uiso 1 1 calc R . . . .
C11 C 0.49053(17) -0.01896(16) 0.13028(10) 0.0236(5) Uani 1 1 d . . . . .
H11 H 0.555594 -0.050080 0.140062 0.028 Uiso 1 1 calc R . . . .
C34 C 1.11891(18) -0.02267(16) 0.26249(11) 0.0269(5) Uani 1 1 d . . . . .
H34 H 1.181684 -0.055815 0.273934 0.032 Uiso 1 1 calc R . . . .
C35 C 1.08686(17) -0.03664(16) 0.20597(11) 0.0264(5) Uani 1 1 d . . . . .
H35 H 1.128077 -0.079475 0.178713 0.032 Uiso 1 1 calc R . . . .
C68 C 0.10020(18) 0.54836(16) 0.33941(11) 0.0255(5) Uani 1 1 d . . . . .
C31 C 0.90603(17) 0.15936(16) 0.32601(10) 0.0214(5) Uani 1 1 d . . . . .
C112 C 0.47832(17) 0.79442(17) 0.43308(11) 0.0258(5) Uani 1 1 d . . . . .
H112 H 0.447527 0.856520 0.424570 0.031 Uiso 1 1 calc R . . . .
C74 C -0.02843(17) 0.56738(16) 0.16124(11) 0.0230(5) Uani 1 1 d . . . . .
C5 C 0.12342(18) 0.27104(16) 0.22129(11) 0.0268(5) Uani 1 1 d . . . . .
H5 H 0.061905 0.305997 0.209611 0.032 Uiso 1 1 calc R . . . .
C77 C 0.16482(17) 0.58217(16) 0.12183(10) 0.0240(5) Uani 1 1 d . . . . .
C50 C 0.81494(16) 0.12104(15) 0.14435(10) 0.0204(5) Uani 1 1 d . . . . .
C45 C 0.54553(18) 0.26971(16) 0.14577(11) 0.0258(5) Uani 1 1 d . . . . .
H45 H 0.496534 0.308084 0.172441 0.031 Uiso 1 1 calc R . . . .
C6 C 0.15348(17) 0.28128(16) 0.27867(11) 0.0240(5) Uani 1 1 d . . . . .
H6 H 0.111970 0.323381 0.306311 0.029 Uiso 1 1 calc R . . . .
C4 C 0.18352(17) 0.21004(17) 0.18196(11) 0.0262(5) Uani 1 1 d . . . . .
H4 H 0.163250 0.203370 0.142697 0.031 Uiso 1 1 calc R . . . .
C33 C 1.05901(17) 0.03923(16) 0.30122(11) 0.0252(5) Uani 1 1 d . . . . .
H33 H 1.080788 0.048210 0.339820 0.030 Uiso 1 1 calc R . . . .
C13 C 0.36213(19) 0.01045(18) 0.06050(10) 0.0302(6) Uani 1 1 d . . . . .
H13 H 0.338236 -0.001506 0.022915 0.036 Uiso 1 1 calc R . . . .
C70 C -0.17919(17) 0.46435(16) 0.19634(12) 0.0277(6) Uani 1 1 d . . . . .
H70 H -0.218888 0.425584 0.228344 0.033 Uiso 1 1 calc R . . . .
C102 C 0.84717(17) 0.74826(16) 0.31420(11) 0.0253(5) Uani 1 1 d . . . . .
C14 C 0.30315(18) 0.07206(17) 0.09985(10) 0.0279(6) Uani 1 1 d . . . . .
H14 H 0.238678 0.102855 0.088982 0.034 Uiso 1 1 calc R . . . .
C43 C 0.93914(18) 0.18079(17) 0.38184(11) 0.0285(6) Uani 1 1 d . . . . .
H43 H 1.001048 0.147490 0.394257 0.034 Uiso 1 1 calc R . . . .
C40 C 0.75875(17) 0.27874(16) 0.34736(10) 0.0236(5) Uani 1 1 d . . . . .
H40 H 0.696556 0.312798 0.335846 0.028 Uiso 1 1 calc R . . . .
C17 C 0.71582(18) -0.01413(16) 0.39450(10) 0.0250(5) Uani 1 1 d . . . . .
H17 H 0.782112 -0.038955 0.406488 0.030 Uiso 1 1 calc R . . . .
C18 C 0.63901(17) 0.03234(17) 0.43627(11) 0.0268(5) Uani 1 1 d . . . . .
H18 H 0.651150 0.037431 0.477411 0.032 Uiso 1 1 calc R . . . .
C88 C 0.65911(19) 0.69641(17) 0.18483(11) 0.0282(6) Uani 1 1 d . . . . .
C42 C 0.88409(19) 0.24859(18) 0.41866(11) 0.0307(6) Uani 1 1 d . . . . .
H42 H 0.907925 0.261659 0.456076 0.037 Uiso 1 1 calc R . . . .
C94 C 0.52513(17) 0.50417(16) 0.33219(12) 0.0282(6) Uani 1 1 d . . . . .
H94 H 0.551926 0.500424 0.370346 0.034 Uiso 1 1 calc R . . . .
C12 C 0.45701(18) -0.03469(17) 0.07545(10) 0.0281(6) Uani 1 1 d . . . . .
H12 H 0.498741 -0.076498 0.047692 0.034 Uiso 1 1 calc R . . . .
C61 C 0.19611(17) 0.67447(16) 0.24190(11) 0.0242(5) Uani 1 1 d . . . . .
C67 C 0.18578(18) 0.60468(17) 0.34900(11) 0.0284(6) Uani 1 1 d . . . . .
C62 C 0.24945(17) 0.73589(16) 0.19435(11) 0.0279(6) Uani 1 1 d . . . . .
H62 H 0.224594 0.741369 0.155627 0.033 Uiso 1 1 calc R . . . .
C113 C 0.44281(19) 0.74399(18) 0.48779(11) 0.0317(6) Uani 1 1 d . . . . .
H113 H 0.386330 0.770423 0.516659 0.038 Uiso 1 1 calc R . . . .
C53 C 0.93986(17) 0.25488(16) 0.10573(10) 0.0244(5) Uani 1 1 d . . . . .
H53 H 0.901944 0.289920 0.138556 0.029 Uiso 1 1 calc R . . . .
C28 C 0.26221(17) 0.12045(18) 0.43160(10) 0.0279(5) Uani 1 1 d . . . . .
H28 H 0.278506 0.184492 0.438216 0.033 Uiso 1 1 calc R . . . .
C115 C 0.57188(19) 0.61557(17) 0.45838(11) 0.0302(6) Uani 1 1 d . . . . .
H115 H 0.605049 0.554858 0.467873 0.036 Uiso 1 1 calc R . . . .
C27 C 0.17715(18) 0.0751(2) 0.46930(11) 0.0334(6) Uani 1 1 d . . . . .
H27 H 0.133841 0.109499 0.500732 0.040 Uiso 1 1 calc R . . . .
C47 C 0.59598(19) 0.19959(18) 0.04875(11) 0.0312(6) Uani 1 1 d . . . . .
H47 H 0.581989 0.189923 0.008486 0.037 Uiso 1 1 calc R . . . .
C90 C 0.53210(18) 0.57064(17) 0.22780(11) 0.0291(6) Uani 1 1 d . . . . .
C41 C 0.79366(18) 0.29794(17) 0.40112(10) 0.0273(6) Uani 1 1 d . . . . .
H41 H 0.755823 0.345151 0.426427 0.033 Uiso 1 1 calc R . . . .
C73 C -0.06551(19) 0.57871(17) 0.10478(12) 0.0318(6) Uani 1 1 d . . . . .
H73 H -0.027075 0.618477 0.072852 0.038 Uiso 1 1 calc R . . . .
C57 C 0.96468(19) 0.11225(18) 0.04988(11) 0.0333(6) Uani 1 1 d . . . . .
H57 H 0.944755 0.049045 0.043759 0.040 Uiso 1 1 calc R . . . .
C48 C 0.68814(18) 0.15913(17) 0.06847(11) 0.0275(5) Uani 1 1 d . . . . .
H48 H 0.736926 0.121072 0.041480 0.033 Uiso 1 1 calc R . . . .
C46 C 0.52360(19) 0.25452(17) 0.08783(11) 0.0306(6) Uani 1 1 d . . . . .
H46 H 0.459108 0.281612 0.074744 0.037 Uiso 1 1 calc R . . . .
C65 C 0.32361(19) 0.72441(18) 0.30583(13) 0.0347(6) Uani 1 1 d . . . . .
H65 H 0.348890 0.721485 0.344407 0.042 Uiso 1 1 calc R . . . .
C84 C 0.0560(2) 0.48259(18) 0.38737(11) 0.0329(6) Uani 1 1 d . . . . .
H84 H -0.001858 0.443939 0.381495 0.039 Uiso 1 1 calc R . . . .
C25 C 0.21645(17) -0.06837(19) 0.41580(11) 0.0300(6) Uani 1 1 d . . . . .
H25 H 0.202351 -0.133545 0.410799 0.036 Uiso 1 1 calc R . . . .
C89 C 0.57594(19) 0.63557(18) 0.17731(11) 0.0321(6) Uani 1 1 d . . . . .
C54 C 1.02334(18) 0.29759(18) 0.06575(11) 0.0314(6) Uani 1 1 d . . . . .
H54 H 1.042542 0.361304 0.071128 0.038 Uiso 1 1 calc R . . . .
C78 C 0.21074(18) 0.49208(18) 0.13563(12) 0.0316(6) Uani 1 1 d . . . . .
H78 H 0.187402 0.459541 0.174287 0.038 Uiso 1 1 calc R . . . .
C55 C 1.07839(19) 0.24660(19) 0.01799(12) 0.0365(7) Uani 1 1 d . . . . .
H55 H 1.136875 0.274644 -0.009095 0.044 Uiso 1 1 calc R . . . .
C106 C 0.83909(19) 0.67646(18) 0.41506(12) 0.0337(6) Uani 1 1 d . . . . .
H106 H 0.806161 0.634220 0.447434 0.040 Uiso 1 1 calc R . . . .
C72 C -0.15628(19) 0.53404(18) 0.09373(13) 0.0360(6) Uani 1 1 d . . . . .
H72 H -0.179148 0.542467 0.054532 0.043 Uiso 1 1 calc R . . . .
C71 C -0.21384(19) 0.47694(17) 0.13996(13) 0.0332(6) Uani 1 1 d . . . . .
H71 H -0.276989 0.446543 0.132866 0.040 Uiso 1 1 calc R . . . .
C64 C 0.37377(19) 0.78194(18) 0.25898(13) 0.0380(7) Uani 1 1 d . . . . .
H64 H 0.433979 0.817879 0.264608 0.046 Uiso 1 1 calc R . . . .
C56 C 1.0486(2) 0.1556(2) 0.00974(12) 0.0420(7) Uani 1 1 d . . . . .
H56 H 1.085564 0.121547 -0.023797 0.050 Uiso 1 1 calc R . . . .
C26 C 0.15485(18) -0.0188(2) 0.46171(11) 0.0352(6) Uani 1 1 d . . . . .
H26 H 0.097135 -0.049172 0.488101 0.042 Uiso 1 1 calc R . . . .
C63 C 0.33615(19) 0.78777(17) 0.20268(13) 0.0346(6) Uani 1 1 d . . . . .
H63 H 0.370815 0.828023 0.169722 0.042 Uiso 1 1 calc R . . . .
C103 C 0.93617(19) 0.79979(18) 0.32311(14) 0.0369(6) Uani 1 1 d . . . . .
H103 H 0.969534 0.842353 0.291061 0.044 Uiso 1 1 calc R . . . .
C82 C 0.1995(2) 0.62906(19) 0.06511(12) 0.0377(6) Uani 1 1 d . . . . .
H82 H 0.168455 0.690337 0.054862 0.045 Uiso 1 1 calc R . . . .
C93 C 0.44124(19) 0.44807(18) 0.32567(14) 0.0380(7) Uani 1 1 d . . . . .
H93 H 0.410296 0.406662 0.359070 0.046 Uiso 1 1 calc R . . . .
C114 C 0.4899(2) 0.65478(18) 0.50034(12) 0.0372(6) Uani 1 1 d . . . . .
H114 H 0.465884 0.619993 0.538110 0.045 Uiso 1 1 calc R . . . .
C98 C 0.6998(2) 0.76160(19) 0.13587(11) 0.0393(7) Uani 1 1 d . . . . .
H98 H 0.756058 0.802790 0.140691 0.047 Uiso 1 1 calc R . . . .
C87 C 0.2226(2) 0.5952(2) 0.40658(13) 0.0418(7) Uani 1 1 d . . . . .
H87 H 0.279366 0.634068 0.413875 0.050 Uiso 1 1 calc R . . . .
C91 C 0.4458(2) 0.5113(2) 0.22242(14) 0.0450(7) Uani 1 1 d . . . . .
H91 H 0.418098 0.512989 0.184562 0.054 Uiso 1 1 calc R . . . .
C105 C 0.9273(2) 0.72723(19) 0.42379(14) 0.0440(7) Uani 1 1 d . . . . .
H105 H 0.954905 0.719367 0.461684 0.053 Uiso 1 1 calc R . . . .
C85 C 0.0957(2) 0.4739(2) 0.44232(12) 0.0425(7) Uani 1 1 d . . . . .
H85 H 0.066480 0.428364 0.473753 0.051 Uiso 1 1 calc R . . . .
C92 C 0.4011(2) 0.4516(2) 0.27006(15) 0.0461(8) Uani 1 1 d . . . . .
H92 H 0.342848 0.412589 0.265356 0.055 Uiso 1 1 calc R . . . .
C81 C 0.2797(2) 0.5862(2) 0.02349(13) 0.0505(8) Uani 1 1 d . . . . .
H81 H 0.303528 0.618553 -0.015172 0.061 Uiso 1 1 calc R . . . .
C80 C 0.3252(2) 0.4967(2) 0.03785(15) 0.0523(9) Uani 1 1 d . . . . .
H80 H 0.380488 0.467945 0.009314 0.063 Uiso 1 1 calc R . . . .
C101 C 0.5375(2) 0.6417(2) 0.12012(13) 0.0485(8) Uani 1 1 d . . . . .
H101 H 0.481788 0.600825 0.113939 0.058 Uiso 1 1 calc R . . . .
C104 C 0.9753(2) 0.78938(19) 0.37736(15) 0.0441(7) Uani 1 1 d . . . . .
H104 H 1.035644 0.824865 0.383327 0.053 Uiso 1 1 calc R . . . .
C86 C 0.1782(2) 0.5314(2) 0.45182(13) 0.0471(7) Uani 1 1 d . . . . .
H86 H 0.204142 0.526319 0.490242 0.056 Uiso 1 1 calc R . . . .
C99 C 0.6588(3) 0.7661(2) 0.08132(13) 0.0533(9) Uani 1 1 d . . . . .
H99 H 0.685555 0.811193 0.048995 0.064 Uiso 1 1 calc R . . . .
C100 C 0.5789(3) 0.7050(3) 0.07365(14) 0.0583(10) Uani 1 1 d . . . . .
H100 H 0.552184 0.707136 0.035490 0.070 Uiso 1 1 calc R . . . .
C79 C 0.2898(2) 0.4494(2) 0.09389(14) 0.0462(8) Uani 1 1 d . . . . .
H79 H 0.319803 0.387496 0.103673 0.055 Uiso 1 1 calc R . . . .
H1 H 0.752(2) 0.0018(19) 0.1547(12) 0.038(8) Uiso 1 1 d . . . . .
H2 H 0.784(2) 0.5117(18) 0.3536(12) 0.037(8) Uiso 1 1 d . . . . .
H3 H 0.481(2) 0.240(2) 0.3349(14) 0.064(11) Uiso 1 1 d . . . . .
H0AA H -0.008(2) 0.741(2) 0.1708(14) 0.063(10) Uiso 1 1 d . . . . .

loop_
_atom_site_aniso_label
_atom_site_aniso_U_11
_atom_site_aniso_U_22
_atom_site_aniso_U_33
_atom_site_aniso_U_23
_atom_site_aniso_U_13
_atom_site_aniso_U_12
S22 0.0197(3) 0.0237(3) 0.0196(3) -0.0045(2) -0.0042(2) 0.0037(2)
S51 0.0182(3) 0.0237(3) 0.0232(3) -0.0040(2) -0.0022(2) 0.0014(2)
S76 0.0226(3) 0.0216(3) 0.0285(3) -0.0009(3) 0.0012(2) -0.0028(2)
S109 0.0344(3) 0.0236(3) 0.0277(3) -0.0001(3) 0.0075(3) -0.0065(3)
O58 0.0223(9) 0.0214(9) 0.0294(10) -0.0058(7) -0.0044(7) -0.0007(7)
O29 0.0293(9) 0.0170(9) 0.0299(10) -0.0059(7) -0.0072(8) -0.0017(7)
O116 0.0246(9) 0.0171(9) 0.0320(10) 0.0014(7) -0.0017(8) 0.0043(7)
O83 0.0321(10) 0.0189(9) 0.0316(10) 0.0027(7) -0.0024(8) 0.0025(7)
C9 0.0183(11) 0.0151(11) 0.0187(12) 0.0011(9) -0.0013(9) -0.0038(9)
C10 0.0166(11) 0.0160(11) 0.0218(12) 0.0019(9) -0.0042(9) -0.0041(9)
C8 0.0179(11) 0.0163(11) 0.0188(12) 0.0026(9) -0.0013(9) -0.0024(9)
C30 0.0196(11) 0.0188(12) 0.0207(12) 0.0009(10) 0.0011(9) -0.0079(9)
C38 0.0156(11) 0.0197(12) 0.0216(12) 0.0012(10) -0.0041(9) -0.0050(9)
C23 0.0167(11) 0.0242(12) 0.0151(11) 0.0001(9) -0.0070(9) 0.0052(9)
C1 0.0204(12) 0.0190(12) 0.0194(12) 0.0001(9) -0.0015(9) -0.0034(9)
C60 0.0189(11) 0.0161(11) 0.0270(13) -0.0050(10) -0.0001(9) 0.0035(9)
C20 0.0165(11) 0.0169(12) 0.0221(12) -0.0017(9) -0.0025(9) -0.0052(9)
C16 0.0173(11) 0.0193(12) 0.0238(13) -0.0028(10) -0.0024(9) 0.0014(9)
C3 0.0158(11) 0.0189(12) 0.0223(12) 0.0033(10) -0.0022(9) -0.0041(9)
C32 0.0174(11) 0.0223(12) 0.0248(13) 0.0038(10) -0.0023(9) -0.0065(9)
C44 0.0198(12) 0.0186(12) 0.0226(12) -0.0001(10) -0.0042(9) -0.0031(9)
C96 0.0183(11) 0.0155(11) 0.0245(12) -0.0043(10) -0.0009(9) 0.0034(9)
C108 0.0201(11) 0.0131(11) 0.0238(12) 0.0013(9) -0.0014(9) 0.0006(9)
C15 0.0201(11) 0.0162(11) 0.0187(12) 0.0009(9) -0.0040(9) -0.0055(9)
C37 0.0165(11) 0.0195(12) 0.0236(12) 0.0028(10) -0.0031(9) -0.0044(9)
C39 0.0165(11) 0.0170(11) 0.0218(12) 0.0013(9) -0.0031(9) -0.0042(9)
C24 0.0173(11) 0.0277(13) 0.0208(12) -0.0006(10) -0.0063(9) 0.0011(9)
C69 0.0193(11) 0.0155(12) 0.0311(13) -0.0051(10) -0.0017(10) 0.0037(9)
C110 0.0201(11) 0.0194(12) 0.0203(12) -0.0025(9) -0.0042(9) -0.0028(9)
C7 0.0217(12) 0.0205(12) 0.0236(13) -0.0004(10) -0.0060(10) -0.0016(9)
C49 0.0197(11) 0.0197(12) 0.0222(12) 0.0000(10) -0.0043(9) -0.0030(9)
C97 0.0232(12) 0.0186(12) 0.0239(13) -0.0054(10) 0.0002(10) 0.0053(9)
C66 0.0210(12) 0.0247(13) 0.0330(14) -0.0115(11) -0.0018(10) 0.0039(10)
C2 0.0210(12) 0.0244(12) 0.0178(12) 0.0019(10) -0.0028(9) -0.0067(10)
C52 0.0180(11) 0.0257(13) 0.0215(12) -0.0004(10) -0.0062(9) 0.0032(9)
C59 0.0168(11) 0.0168(12) 0.0303(13) -0.0056(10) 0.0009(10) 0.0032(9)
C36 0.0213(12) 0.0238(13) 0.0240(13) -0.0021(10) -0.0026(10) -0.0010(10)
C75 0.0208(12) 0.0176(12) 0.0299(13) 0.0008(10) -0.0022(10) -0.0003(9)
C107 0.0192(11) 0.0177(12) 0.0298(13) -0.0063(10) -0.0052(10) 0.0039(9)
C19 0.0205(12) 0.0282(13) 0.0224(13) -0.0058(10) -0.0040(10) 0.0010(10)
C21 0.0176(11) 0.0151(11) 0.0202(12) -0.0044(9) -0.0038(9) -0.0008(9)
C95 0.0187(12) 0.0206(12) 0.0323(14) -0.0085(10) -0.0025(10) 0.0054(9)
C111 0.0202(11) 0.0198(12) 0.0214(12) 0.0013(10) -0.0030(9) -0.0014(9)
C11 0.0228(12) 0.0253(13) 0.0221(13) 0.0006(10) -0.0020(10) -0.0010(10)
C34 0.0184(12) 0.0246(13) 0.0372(15) 0.0068(11) -0.0061(10) -0.0007(10)
C35 0.0214(12) 0.0216(13) 0.0350(14) 0.0006(11) -0.0018(10) 0.0000(10)
C68 0.0254(12) 0.0243(13) 0.0252(13) -0.0037(10) -0.0003(10) 0.0072(10)
C31 0.0208(12) 0.0227(12) 0.0206(12) 0.0030(10) -0.0024(9) -0.0093(10)
C112 0.0236(12) 0.0231(13) 0.0314(14) -0.0073(11) -0.0051(10) 0.0026(10)
C74 0.0197(12) 0.0192(12) 0.0299(14) -0.0019(10) -0.0042(10) 0.0048(9)
C5 0.0229(12) 0.0239(13) 0.0341(14) 0.0036(11) -0.0091(10) 0.0024(10)
C77 0.0184(11) 0.0267(13) 0.0282(13) -0.0073(11) -0.0036(10) -0.0051(10)
C50 0.0204(11) 0.0171(12) 0.0236(12) -0.0013(10) -0.0029(9) 0.0002(9)
C45 0.0232(12) 0.0230(13) 0.0305(14) -0.0004(10) -0.0033(10) 0.0026(10)
C6 0.0225(12) 0.0185(12) 0.0302(14) -0.0003(10) -0.0021(10) 0.0012(9)
C4 0.0244(12) 0.0306(14) 0.0249(13) 0.0019(11) -0.0090(10) -0.0006(10)
C33 0.0243(12) 0.0260(13) 0.0263(13) 0.0050(11) -0.0081(10) -0.0064(10)
C13 0.0319(14) 0.0434(16) 0.0167(13) -0.0045(11) -0.0070(10) -0.0031(12)
C70 0.0223(12) 0.0182(12) 0.0418(16) -0.0068(11) 0.0000(11) -0.0005(10)
C102 0.0177(11) 0.0178(12) 0.0391(15) -0.0055(11) 0.0012(10) -0.0001(9)
C14 0.0221(12) 0.0377(15) 0.0248(13) -0.0005(11) -0.0070(10) -0.0007(11)
C43 0.0261(13) 0.0330(14) 0.0275(14) 0.0006(11) -0.0081(10) -0.0028(11)
C40 0.0222(12) 0.0257(13) 0.0225(13) -0.0021(10) -0.0012(10) -0.0044(10)
C17 0.0216(12) 0.0256(13) 0.0291(14) -0.0004(11) -0.0097(10) 0.0023(10)
C18 0.0251(13) 0.0355(14) 0.0217(13) -0.0049(11) -0.0092(10) 0.0009(11)
C88 0.0321(13) 0.0273(13) 0.0228(13) -0.0068(11) 0.0003(10) 0.0157(11)
C42 0.0349(14) 0.0379(15) 0.0206(13) -0.0026(11) -0.0064(11) -0.0075(12)
C94 0.0239(12) 0.0228(13) 0.0372(15) -0.0082(11) 0.0001(11) -0.0017(10)
C12 0.0302(13) 0.0355(14) 0.0185(13) -0.0067(11) -0.0008(10) -0.0020(11)
C61 0.0183(12) 0.0204(12) 0.0330(14) -0.0090(10) 0.0007(10) 0.0017(9)
C67 0.0253(13) 0.0298(14) 0.0298(14) -0.0099(11) -0.0031(10) 0.0081(11)
C62 0.0238(13) 0.0227(13) 0.0362(15) -0.0068(11) 0.0010(11) -0.0024(10)
C113 0.0301(13) 0.0321(15) 0.0304(15) -0.0116(12) 0.0082(11) -0.0040(11)
C53 0.0207(12) 0.0281(13) 0.0243(13) 0.0005(10) -0.0047(10) 0.0032(10)
C28 0.0259(13) 0.0345(14) 0.0227(13) -0.0025(11) -0.0047(10) 0.0082(11)
C115 0.0412(14) 0.0212(13) 0.0252(13) 0.0029(11) 0.0005(11) 0.0041(11)
C27 0.0244(13) 0.0538(18) 0.0191(13) 0.0014(12) -0.0006(10) 0.0152(12)
C47 0.0338(14) 0.0362(15) 0.0265(14) -0.0052(11) -0.0131(11) 0.0026(11)
C90 0.0226(12) 0.0305(14) 0.0362(15) -0.0168(12) -0.0077(11) 0.0082(10)
C41 0.0305(13) 0.0295(14) 0.0208(13) -0.0060(11) 0.0037(10) -0.0076(11)
C73 0.0302(14) 0.0293(14) 0.0361(15) 0.0020(12) -0.0074(11) 0.0007(11)
C57 0.0359(14) 0.0325(15) 0.0288(14) -0.0040(11) 0.0027(11) 0.0036(11)
C48 0.0261(13) 0.0295(14) 0.0279(14) -0.0062(11) -0.0071(10) 0.0044(10)
C46 0.0258(13) 0.0342(15) 0.0332(15) 0.0005(12) -0.0113(11) 0.0049(11)
C65 0.0269(13) 0.0364(15) 0.0436(16) -0.0169(13) -0.0088(12) 0.0007(11)
C84 0.0368(14) 0.0320(14) 0.0277(14) -0.0017(11) 0.0001(11) 0.0051(11)
C25 0.0211(12) 0.0389(15) 0.0318(14) 0.0077(12) -0.0114(11) -0.0077(11)
C89 0.0315(14) 0.0373(15) 0.0284(14) -0.0166(12) -0.0073(11) 0.0186(12)
C54 0.0252(13) 0.0309(14) 0.0373(15) 0.0105(12) -0.0073(11) -0.0014(11)
C78 0.0232(13) 0.0343(15) 0.0383(15) -0.0111(12) -0.0055(11) 0.0025(11)
C55 0.0227(13) 0.0469(18) 0.0348(15) 0.0160(13) 0.0029(11) 0.0035(12)
C106 0.0344(14) 0.0300(14) 0.0400(16) -0.0018(12) -0.0165(12) 0.0006(11)
C72 0.0346(15) 0.0345(15) 0.0431(16) -0.0077(13) -0.0188(12) 0.0053(12)
C71 0.0225(13) 0.0249(14) 0.0548(18) -0.0121(13) -0.0106(12) 0.0025(10)
C64 0.0230(13) 0.0324(15) 0.0591(19) -0.0208(14) 0.0005(13) -0.0049(11)
C56 0.0409(16) 0.0485(18) 0.0308(15) -0.0027(13) 0.0102(12) 0.0071(13)
C26 0.0165(12) 0.0572(19) 0.0284(14) 0.0171(13) -0.0013(10) 0.0015(12)
C63 0.0265(13) 0.0257(14) 0.0494(17) -0.0104(12) 0.0061(12) -0.0057(11)
C103 0.0238(13) 0.0283(14) 0.0575(19) -0.0103(13) 0.0013(13) -0.0045(11)
C82 0.0445(16) 0.0340(15) 0.0333(15) -0.0081(12) 0.0034(12) -0.0097(12)
C93 0.0281(14) 0.0265(14) 0.0586(19) -0.0150(13) 0.0017(13) -0.0042(11)
C114 0.0513(16) 0.0295(15) 0.0264(14) 0.0006(11) 0.0088(12) -0.0074(12)
C98 0.0428(16) 0.0426(16) 0.0264(15) 0.0016(12) 0.0050(12) 0.0219(13)
C87 0.0420(16) 0.0457(18) 0.0402(17) -0.0088(14) -0.0134(13) 0.0042(13)
C91 0.0334(15) 0.0472(18) 0.061(2) -0.0282(16) -0.0197(14) 0.0080(13)
C105 0.0423(16) 0.0358(16) 0.062(2) -0.0123(15) -0.0334(15) 0.0073(13)
C85 0.0521(17) 0.0444(17) 0.0278(15) 0.0014(13) -0.0010(13) 0.0090(14)
C92 0.0270(14) 0.0375(17) 0.077(2) -0.0259(16) -0.0084(15) -0.0067(12)
C81 0.0539(18) 0.060(2) 0.0350(17) -0.0220(15) 0.0160(14) -0.0252(16)
C80 0.0327(16) 0.066(2) 0.058(2) -0.0390(18) 0.0084(14) -0.0053(15)
C101 0.0476(17) 0.062(2) 0.0389(18) -0.0207(16) -0.0185(14) 0.0286(15)
C104 0.0247(14) 0.0333(16) 0.079(2) -0.0155(16) -0.0157(14) -0.0040(12)
C86 0.0592(19) 0.056(2) 0.0287(16) -0.0060(14) -0.0159(14) 0.0087(16)
C99 0.064(2) 0.063(2) 0.0242(16) 0.0036(14) 0.0041(14) 0.0418(18)
C100 0.066(2) 0.081(3) 0.0276(17) -0.0136(17) -0.0176(15) 0.048(2)
C79 0.0301(15) 0.0508(19) 0.060(2) -0.0267(16) -0.0084(14) 0.0098(13)

loop_
_atom_type_symbol
_atom_type_description
_atom_type_scat_dispersion_real
_atom_type_scat_dispersion_imag
_atom_type_scat_source
C C 0.0033 0.0016 'International Tables Vol C Tables 4.2.6.8 and 6.1.1.4'
H H 0.0000 0.0000 'International Tables Vol C Tables 4.2.6.8 and 6.1.1.4'
O O 0.0106 0.0060 'International Tables Vol C Tables 4.2.6.8 and 6.1.1.4'
S S 0.1246 0.1234 'International Tables Vol C Tables 4.2.6.8 and 6.1.1.4'

loop_
_geom_angle_atom_site_label_1
_geom_angle_atom_site_label_2
_geom_angle_atom_site_label_3
_geom_angle
_geom_angle_site_symmetry_1
_geom_angle_site_symmetry_3
_geom_angle_publ_flag
C15 S22 C10 104.19(10) . . ?
C44 S51 C39 104.48(10) . . ?
C69 S76 C59 104.52(11) . . ?
C102 S109 C97 104.26(11) . . ?
C10 C9 C8 118.26(19) . . ?
C10 C9 C21 123.93(18) . . ?
C8 C9 C21 117.74(17) . . ?
C9 C10 S22 125.07(17) . . ?
C9 C10 C1 122.38(19) . . ?
C1 C10 S22 112.51(15) . . ?
C3 C8 C9 120.39(19) . . ?
C3 C8 C7 117.27(19) . . ?
C7 C8 C9 122.32(19) . . ?
C31 C30 C39 119.56(19) . . ?
C31 C30 C40 119.0(2) . . ?
C40 C30 C39 121.4(2) . . ?
C37 C38 C50 117.58(18) . . ?
C39 C38 C37 118.70(19) . . ?
C39 C38 C50 123.59(19) . . ?
C24 C23 C21 117.59(18) . . ?
C24 C23 C28 119.3(2) . . ?
C28 C23 C21 123.1(2) . . ?
C2 C1 C10 119.33(19) . . ?
C2 C1 C11 118.9(2) . . ?
C11 C1 C10 121.75(19) . . ?
C59 C60 C75 124.24(19) . . ?
C59 C60 C61 118.1(2) . . ?
C61 C60 C75 117.61(19) . . ?
C15 C20 C19 117.42(19) . . ?
C15 C20 C21 125.72(19) . . ?
C19 C20 C21 116.76(18) . . ?
C17 C16 C15 120.2(2) . . ?
C8 C3 C2 119.73(19) . . ?
C4 C3 C8 119.4(2) . . ?
C4 C3 C2 120.8(2) . . ?
C37 C32 C31 119.74(19) . . ?
C33 C32 C37 118.9(2) . . ?
C33 C32 C31 121.3(2) . . ?
C49 C44 S51 123.39(17) . . ?
C49 C44 C45 120.9(2) . . ?
C45 C44 S51 115.75(16) . . ?
C97 C96 C108 123.80(19) . . ?
C97 C96 C95 118.3(2) . . ?
C95 C96 C108 117.80(18) . . ?
O116 C108 C96 109.86(17) . . ?
O116 C108 C110 107.82(17) . . ?
O116 C108 C107 106.61(17) . . ?
C110 C108 C96 109.22(16) . . ?
C107 C108 C96 116.47(17) . . ?
C107 C108 C110 106.50(17) . . ?
C20 C15 S22 123.32(16) . . ?
C20 C15 C16 121.2(2) . . ?
C16 C15 S22 115.40(16) . . ?
C32 C37 C38 120.21(19) . . ?
C32 C37 C36 117.68(19) . . ?
C36 C37 C38 122.1(2) . . ?
C30 C39 S51 112.64(15) . . ?
C38 C39 S51 125.36(17) . . ?
C38 C39 C30 121.99(19) . . ?
C23 C24 C25 120.7(2) . . ?
C74 C69 S76 123.72(17) . . ?
C74 C69 C70 120.9(2) . . ?
C70 C69 S76 115.33(18) . . ?
C111 C110 C108 118.59(18) . . ?
C111 C110 C115 118.7(2) . . ?
C115 C110 C108 122.54(19) . . ?
C6 C7 C8 121.7(2) . . ?
C44 C49 C50 125.6(2) . . ?
C44 C49 C48 117.7(2) . . ?
C48 C49 C50 116.63(19) . . ?
C96 C97 S109 125.21(18) . . ?
C96 C97 C88 122.6(2) . . ?
C88 C97 S109 112.20(17) . . ?
C61 C66 C67 120.2(2) . . ?
C65 C66 C61 118.9(2) . . ?
C65 C66 C67 120.9(2) . . ?
C1 C2 C3 119.58(19) . . ?
C1 C2 C14 118.3(2) . . ?
C14 C2 C3 122.1(2) . . ?
C53 C52 C50 117.68(19) . . ?
C57 C52 C50 123.3(2) . . ?
C57 C52 C53 119.0(2) . . ?
C60 C59 S76 124.67(18) . . ?
C60 C59 C68 122.6(2) . . ?
C68 C59 S76 112.73(16) . . ?
C35 C36 C37 121.8(2) . . ?
O83 C75 C60 109.71(18) . . ?
O83 C75 C74 106.26(17) . . ?
O83 C75 C77 107.94(17) . . ?
C74 C75 C60 116.75(18) . . ?
C74 C75 C77 106.02(17) . . ?
C77 C75 C60 109.78(17) . . ?
C102 C107 C108 125.5(2) . . ?
C102 C107 C106 117.1(2) . . ?
C106 C107 C108 117.3(2) . . ?
C18 C19 C20 122.0(2) . . ?
O29 C21 C9 110.25(17) . . ?
O29 C21 C23 108.18(16) . . ?
O29 C21 C20 105.89(16) . . ?
C23 C21 C9 108.31(16) . . ?
C20 C21 C9 116.59(17) . . ?
C20 C21 C23 107.31(17) . . ?
C94 C95 C96 122.5(2) . . ?
C90 C95 C96 120.3(2) . . ?
C90 C95 C94 117.2(2) . . ?
C112 C111 C110 121.0(2) . . ?
C12 C11 C1 121.1(2) . . ?
C33 C34 C35 119.2(2) . . ?
C36 C35 C34 120.3(2) . . ?
C67 C68 C59 119.9(2) . . ?
C67 C68 C84 118.6(2) . . ?
C84 C68 C59 121.5(2) . . ?
C30 C31 C32 119.6(2) . . ?
C30 C31 C43 118.2(2) . . ?
C43 C31 C32 122.2(2) . . ?
C113 C112 C111 120.0(2) . . ?
C69 C74 C75 125.2(2) . . ?
C69 C74 C73 117.5(2) . . ?
C73 C74 C75 117.3(2) . . ?
C4 C5 C6 119.2(2) . . ?
C78 C77 C75 118.0(2) . . ?
C82 C77 C75 122.8(2) . . ?
C82 C77 C78 119.1(2) . . ?
O58 C50 C38 110.60(17) . . ?
O58 C50 C49 105.97(16) . . ?
O58 C50 C52 107.97(17) . . ?
C38 C50 C52 108.47(17) . . ?
C49 C50 C38 117.00(17) . . ?
C49 C50 C52 106.44(17) . . ?
C46 C45 C44 120.2(2) . . ?
C7 C6 C5 120.7(2) . . ?
C5 C4 C3 121.7(2) . . ?
C34 C33 C32 122.0(2) . . ?
C14 C13 C12 120.0(2) . . ?
C71 C70 C69 120.2(2) . . ?
C107 C102 S109 123.99(17) . . ?
C107 C102 C103 121.3(2) . . ?
C103 C102 S109 114.71(19) . . ?
C13 C14 C2 121.5(2) . . ?
C42 C43 C31 121.7(2) . . ?
C41 C40 C30 121.1(2) . . ?
C16 C17 C18 119.8(2) . . ?
C19 C18 C17 119.4(2) . . ?
C89 C88 C97 119.2(2) . . ?
C89 C88 C98 119.3(2) . . ?
C98 C88 C97 121.5(2) . . ?
C43 C42 C41 119.9(2) . . ?
C93 C94 C95 122.3(2) . . ?
C11 C12 C13 120.1(2) . . ?
C66 C61 C60 120.4(2) . . ?
C62 C61 C60 122.0(2) . . ?
C62 C61 C66 117.6(2) . . ?
C68 C67 C66 118.9(2) . . ?
C68 C67 C87 118.8(2) . . ?
C87 C67 C66 122.4(2) . . ?
C63 C62 C61 121.6(2) . . ?
C112 C113 C114 119.5(2) . . ?
C54 C53 C52 121.2(2) . . ?
C23 C28 C27 119.6(2) . . ?
C114 C115 C110 120.1(2) . . ?
C26 C27 C28 121.0(2) . . ?
C48 C47 C46 119.8(2) . . ?
C95 C90 C89 120.1(2) . . ?
C91 C90 C95 119.1(2) . . ?
C91 C90 C89 120.8(2) . . ?
C40 C41 C42 120.1(2) . . ?
C72 C73 C74 122.1(2) . . ?
C52 C57 C56 119.6(2) . . ?
C47 C48 C49 121.7(2) . . ?
C45 C46 C47 119.8(2) . . ?
C64 C65 C66 122.0(2) . . ?
C85 C84 C68 120.9(2) . . ?
C26 C25 C24 119.7(2) . . ?
C88 C89 C90 119.5(2) . . ?
C88 C89 C101 118.0(3) . . ?
C101 C89 C90 122.5(3) . . ?
C55 C54 C53 119.3(2) . . ?
C79 C78 C77 120.8(3) . . ?
C56 C55 C54 120.0(2) . . ?
C105 C106 C107 121.6(2) . . ?
C73 C72 C71 119.7(2) . . ?
C70 C71 C72 119.6(2) . . ?
C65 C64 C63 119.3(2) . . ?
C55 C56 C57 120.9(2) . . ?
C25 C26 C27 119.7(2) . . ?
C62 C63 C64 120.5(2) . . ?
C104 C103 C102 120.3(3) . . ?
C81 C82 C77 119.9(3) . . ?
C94 C93 C92 120.0(3) . . ?
C113 C114 C115 120.6(2) . . ?
C99 C98 C88 120.7(3) . . ?
C86 C87 C67 121.1(3) . . ?
C92 C91 C90 121.7(3) . . ?
C104 C105 C106 119.8(3) . . ?
C84 C85 C86 120.0(3) . . ?
C91 C92 C93 119.7(2) . . ?
C80 C81 C82 120.5(3) . . ?
C79 C80 C81 119.7(3) . . ?
C100 C101 C89 121.3(3) . . ?
C103 C104 C105 119.9(2) . . ?
C87 C86 C85 120.6(3) . . ?
C98 C99 C100 119.8(3) . . ?
C101 C100 C99 120.9(3) . . ?
C78 C79 C80 120.0(3) . . ?

loop_
_geom_bond_atom_site_label_1
_geom_bond_atom_site_label_2
_geom_bond_distance
_geom_bond_site_symmetry_2
_geom_bond_publ_flag
S22 C10 1.761(2) . ?
S22 C15 1.746(2) . ?
S51 C44 1.745(2) . ?
S51 C39 1.759(2) . ?
S76 C69 1.743(2) . ?
S76 C59 1.761(2) . ?
S109 C97 1.756(2) . ?
S109 C102 1.739(3) . ?
O58 C50 1.448(3) . ?
O29 C21 1.437(2) . ?
O116 C108 1.443(3) . ?
O83 C75 1.444(3) . ?
C9 C10 1.370(3) . ?
C9 C8 1.468(3) . ?
C9 C21 1.539(3) . ?
C10 C1 1.451(3) . ?
C8 C3 1.415(3) . ?
C8 C7 1.417(3) . ?
C30 C39 1.455(3) . ?
C30 C31 1.405(3) . ?
C30 C40 1.415(3) . ?
C38 C37 1.471(3) . ?
C38 C39 1.367(3) . ?
C38 C50 1.534(3) . ?
C23 C24 1.384(3) . ?
C23 C21 1.538(3) . ?
C23 C28 1.386(3) . ?
C1 C2 1.408(3) . ?
C1 C11 1.410(3) . ?
C60 C59 1.370(3) . ?
C60 C75 1.538(3) . ?
C60 C61 1.464(3) . ?
C20 C15 1.382(3) . ?
C20 C19 1.399(3) . ?
C20 C21 1.525(3) . ?
C16 C15 1.396(3) . ?
C16 C17 1.377(3) . ?
C3 C2 1.447(3) . ?
C3 C4 1.409(3) . ?
C32 C37 1.413(3) . ?
C32 C31 1.453(3) . ?
C32 C33 1.411(3) . ?
C44 C49 1.386(3) . ?
C44 C45 1.395(3) . ?
C96 C108 1.543(3) . ?
C96 C97 1.368(3) . ?
C96 C95 1.463(3) . ?
C108 C110 1.530(3) . ?
C108 C107 1.525(3) . ?
C37 C36 1.415(3) . ?
C24 C25 1.396(3) . ?
C69 C74 1.386(3) . ?
C69 C70 1.396(3) . ?
C110 C111 1.384(3) . ?
C110 C115 1.390(3) . ?
C7 C6 1.368(3) . ?
C49 C50 1.529(3) . ?
C49 C48 1.399(3) . ?
C97 C88 1.455(3) . ?
C66 C61 1.414(3) . ?
C66 C67 1.450(3) . ?
C66 C65 1.413(3) . ?
C2 C14 1.413(3) . ?
C52 C50 1.542(3) . ?
C52 C53 1.388(3) . ?
C52 C57 1.384(3) . ?
C59 C68 1.446(3) . ?
C36 C35 1.368(3) . ?
C75 C74 1.530(3) . ?
C75 C77 1.531(3) . ?
C107 C102 1.379(3) . ?
C107 C106 1.397(3) . ?
C19 C18 1.381(3) . ?
C95 C94 1.415(3) . ?
C95 C90 1.415(3) . ?
C111 C112 1.381(3) . ?
C11 C12 1.373(3) . ?
C34 C35 1.394(3) . ?
C34 C33 1.366(3) . ?
C68 C67 1.404(3) . ?
C68 C84 1.416(3) . ?
C31 C43 1.411(3) . ?
C112 C113 1.378(3) . ?
C74 C73 1.391(3) . ?
C5 C6 1.392(3) . ?
C5 C4 1.367(3) . ?
C77 C78 1.391(3) . ?
C77 C82 1.390(3) . ?
C45 C46 1.378(3) . ?
C13 C14 1.367(3) . ?
C13 C12 1.389(3) . ?
C70 C71 1.377(3) . ?
C102 C103 1.395(3) . ?
C43 C42 1.374(3) . ?
C40 C41 1.371(3) . ?
C17 C18 1.388(3) . ?
C88 C89 1.406(3) . ?
C88 C98 1.413(3) . ?
C42 C41 1.387(3) . ?
C94 C93 1.366(3) . ?
C61 C62 1.413(3) . ?
C67 C87 1.412(4) . ?
C62 C63 1.371(3) . ?
C113 C114 1.381(4) . ?
C53 C54 1.386(3) . ?
C28 C27 1.391(3) . ?
C115 C114 1.384(3) . ?
C27 C26 1.377(4) . ?
C47 C48 1.375(3) . ?
C47 C46 1.386(3) . ?
C90 C89 1.444(4) . ?
C90 C91 1.412(4) . ?
C73 C72 1.379(3) . ?
C57 C56 1.395(3) . ?
C65 C64 1.357(4) . ?
C84 C85 1.375(4) . ?
C25 C26 1.375(3) . ?
C89 C101 1.413(4) . ?
C54 C55 1.382(3) . ?
C78 C79 1.380(3) . ?
C55 C56 1.369(4) . ?
C106 C105 1.380(3) . ?
C72 C71 1.382(4) . ?
C64 C63 1.390(4) . ?
C103 C104 1.357(4) . ?
C82 C81 1.388(4) . ?
C93 C92 1.392(4) . ?
C98 C99 1.375(4) . ?
C87 C86 1.362(4) . ?
C91 C92 1.362(4) . ?
C105 C104 1.379(4) . ?
C85 C86 1.382(4) . ?
C81 C80 1.385(4) . ?
C80 C79 1.382(4) . ?
C101 C100 1.363(4) . ?
C99 C100 1.378(5) . ?
